data_7708880
loop_
_publ_author_name
'Zhang, Han'
'Liu, Chunmei'
'Yin, Guojie'
'Du, Chenxia'
'Zhang, Bin'

_publ_section_title
;
 Efficiently luminescent heteroleptic neutral platinum(II) complexes based
 on N^O and N^P benzimidazole ligands.
;
_journal_name_full 'Dalton transactions (Cambridge, England : 2003)'
_journal_paper_doi 10.1039/d1dt02720d
_journal_year 2021
_chemical_formula_moiety 'C39 H28 N3 O2 P Pt S, 0.5(C H Cl3)'
_chemical_formula_sum 'C39.5 H28.5 Cl1.5 N3 O2 P Pt S'
_chemical_formula_weight 888.45
_space_group_crystal_system monoclinic
_space_group_IT_number 14
_space_group_name_Hall '-P 2ybc'
_space_group_name_H-M_alt 'P 1 21/c 1'
_atom_sites_solution_hydrogens geom
_audit_creation_date 2021-06-25
_audit_creation_method
;
Olex2 1.2
(compiled 2018.05.29 svn.r3508 for OlexSys, GUI svn.r5506)
;
_audit_update_record
;
2021-08-03 deposited with the CCDC.	2021-11-03 downloaded from the CCDC.
;
_cell_angle_alpha 90
_cell_angle_beta 102.644(2)
_cell_angle_gamma 90
_cell_formula_units_Z 4
_cell_length_a 12.6337(2)
_cell_length_b 13.0147(2)
_cell_length_c 22.8683(4)
_cell_measurement_reflns_used 7596
_cell_measurement_temperature 291(2)
_cell_measurement_theta_max 70.7660
_cell_measurement_theta_min 3.4200
_cell_volume 3668.91(11)
_computing_cell_refinement
;
CrysAlisPro, Agilent Technologies,
Version 1.171.37.35 (release 13-08-2014 CrysAlis171 .NET)
(compiled Aug 13 2014,18:06:01)
;
_computing_data_collection
;
CrysAlisPro, Agilent Technologies,
Version 1.171.37.35 (release 13-08-2014 CrysAlis171 .NET)
(compiled Aug 13 2014,18:06:01)
;
_computing_data_reduction
;
CrysAlisPro, Agilent Technologies,
Version 1.171.37.35 (release 13-08-2014 CrysAlis171 .NET)
(compiled Aug 13 2014,18:06:01)
;
_computing_molecular_graphics 'Olex2 (Dolomanov et al., 2009)'
_computing_publication_material 'Olex2 (Dolomanov et al., 2009)'
_computing_structure_refinement 'ShelXL (Sheldrick, 2015)'
_diffrn_ambient_temperature 291.15
_diffrn_detector 'CCD plate'
_diffrn_detector_area_resol_mean 16.2312
_diffrn_detector_type Eos
_diffrn_measured_fraction_theta_full 0.999
_diffrn_measured_fraction_theta_max 0.999
_diffrn_measurement_details
;
#__ type_ start__ end____ width___ exp.time_
  1 omega -101.00  -21.00   1.0000    1.3000
omega____ theta____ kappa____ phi______ frames
    -      -33.5000  -57.0000  -30.0000 80

#__ type_ start__ end____ width___ exp.time_
  2 omega  -49.00  -23.00   1.0000    1.3000
omega____ theta____ kappa____ phi______ frames
    -      -33.5000   37.0000  120.0000 26

#__ type_ start__ end____ width___ exp.time_
  3 omega    0.00   37.00   1.0000    1.3000
omega____ theta____ kappa____ phi______ frames
    -      -33.5000   37.0000  120.0000 37

#__ type_ start__ end____ width___ exp.time_
  4 omega   20.00   88.00   1.0000    1.3000
omega____ theta____ kappa____ phi______ frames
    -       36.4734 -122.0000   -8.0000 68

#__ type_ start__ end____ width___ exp.time_
  5 omega   57.00   82.00   1.0000    1.3000
omega____ theta____ kappa____ phi______ frames
    -       36.4734  178.0000  -90.0000 25

#__ type_ start__ end____ width___ exp.time_
  6 omega  -29.00   49.00   1.0000    1.3000
omega____ theta____ kappa____ phi______ frames
    -       36.4734  -57.0000 -180.0000 78

#__ type_ start__ end____ width___ exp.time_
  7 omega   23.00   50.00   1.0000    1.3000
omega____ theta____ kappa____ phi______ frames
    -       36.4734  -99.0000    0.0000 27

#__ type_ start__ end____ width___ exp.time_
  8 omega   14.00   74.00   1.0000    1.3000
omega____ theta____ kappa____ phi______ frames
    -       36.4734   37.0000  -60.0000 60

#__ type_ start__ end____ width___ exp.time_
  9 omega  -18.00   21.00   1.0000    1.3000
omega____ theta____ kappa____ phi______ frames
    -       36.4734  -57.0000    0.0000 39

#__ type_ start__ end____ width___ exp.time_
 10 omega   28.00  109.00   1.0000    1.3000
omega____ theta____ kappa____ phi______ frames
    -       36.4734   19.0000  -30.0000 81

#__ type_ start__ end____ width___ exp.time_
 11 omega   40.00   92.00   1.0000    6.5000
omega____ theta____ kappa____ phi______ frames
    -      108.0000  -45.0000  -60.0000 52

#__ type_ start__ end____ width___ exp.time_
 12 omega   38.00   88.00   1.0000    6.5000
omega____ theta____ kappa____ phi______ frames
    -      108.0000  -30.0000 -180.0000 50

#__ type_ start__ end____ width___ exp.time_
 13 omega   46.00  137.00   1.0000    6.5000
omega____ theta____ kappa____ phi______ frames
    -      108.0000  -77.0000 -150.0000 91

#__ type_ start__ end____ width___ exp.time_
 14 omega   71.00  149.00   1.0000    6.5000
omega____ theta____ kappa____ phi______ frames
    -      108.0000  -15.0000  150.0000 78

#__ type_ start__ end____ width___ exp.time_
 15 omega   38.00   66.00   1.0000    6.5000
omega____ theta____ kappa____ phi______ frames
    -      108.0000  -15.0000  150.0000 28

#__ type_ start__ end____ width___ exp.time_
 16 omega   54.00   89.00   1.0000    6.5000
omega____ theta____ kappa____ phi______ frames
    -      108.0000  -30.0000   30.0000 35

#__ type_ start__ end____ width___ exp.time_
 17 omega  111.00  170.00   1.0000    6.5000
omega____ theta____ kappa____ phi______ frames
    -      108.0000   61.0000  -30.0000 59

#__ type_ start__ end____ width___ exp.time_
 18 omega   64.00  105.00   1.0000    6.5000
omega____ theta____ kappa____ phi______ frames
    -      108.0000  -94.0000    0.0000 41

#__ type_ start__ end____ width___ exp.time_
 19 omega   51.00  105.00   1.0000    6.5000
omega____ theta____ kappa____ phi______ frames
    -      108.0000  -94.0000  -60.0000 54

#__ type_ start__ end____ width___ exp.time_
 20 omega   37.00   68.00   1.0000    6.5000
omega____ theta____ kappa____ phi______ frames
    -      108.0000  -30.0000   90.0000 31

#__ type_ start__ end____ width___ exp.time_
 21 omega   63.00   90.00   1.0000    6.5000
omega____ theta____ kappa____ phi______ frames
    -      108.0000  -30.0000  120.0000 27
;
_diffrn_measurement_device 'four-circle diffractometer'
_diffrn_measurement_device_type 'Xcalibur, Eos, Gemini'
_diffrn_measurement_method '\w scans'
_diffrn_orient_matrix_UB_11 -0.0403166000
_diffrn_orient_matrix_UB_12 0.0131846000
_diffrn_orient_matrix_UB_13 0.0584025000
_diffrn_orient_matrix_UB_21 0.1182505000
_diffrn_orient_matrix_UB_22 0.0008108000
_diffrn_orient_matrix_UB_23 0.0361312000
_diffrn_orient_matrix_UB_31 0.0038304000
_diffrn_orient_matrix_UB_32 0.1176689000
_diffrn_orient_matrix_UB_33 -0.0068265000
_diffrn_radiation_monochromator graphite
_diffrn_radiation_probe x-ray
_diffrn_radiation_type CuK\a
_diffrn_radiation_wavelength 1.54184
_diffrn_reflns_av_R_equivalents 0.0284
_diffrn_reflns_av_unetI/netI 0.0318
_diffrn_reflns_Laue_measured_fraction_full 0.999
_diffrn_reflns_Laue_measured_fraction_max 0.999
_diffrn_reflns_limit_h_max 14
_diffrn_reflns_limit_h_min -15
_diffrn_reflns_limit_k_max 15
_diffrn_reflns_limit_k_min -9
_diffrn_reflns_limit_l_max 24
_diffrn_reflns_limit_l_min -27
_diffrn_reflns_number 15519
_diffrn_reflns_point_group_measured_fraction_full 0.999
_diffrn_reflns_point_group_measured_fraction_max 0.999
_diffrn_reflns_theta_full 66.595
_diffrn_reflns_theta_max 66.595
_diffrn_reflns_theta_min 3.585
_diffrn_source 'Enhance (Cu) X-ray Source'
_exptl_absorpt_coefficient_mu 9.410
_exptl_absorpt_correction_T_max 1.00000
_exptl_absorpt_correction_T_min 0.80417
_exptl_absorpt_correction_type multi-scan
_exptl_absorpt_process_details
;
CrysAlisPro, Agilent Technologies,
Version 1.171.37.35 (release 13-08-2014 CrysAlis171 .NET)
(compiled Aug 13 2014,18:06:01)
Empirical absorption correction using spherical harmonics,
 implemented in SCALE3 ABSPACK scaling algorithm.
;
_exptl_crystal_colour yellow
_exptl_crystal_density_diffrn 1.608
_exptl_crystal_description prism
_exptl_crystal_F_000 1748
_exptl_crystal_size_max 0.19
_exptl_crystal_size_mid 0.18
_exptl_crystal_size_min 0.17
_refine_diff_density_max 1.671
_refine_diff_density_min -0.914
_refine_diff_density_rms 0.110
_refine_ls_extinction_method none
_refine_ls_goodness_of_fit_ref 1.118
_refine_ls_hydrogen_treatment constr
_refine_ls_matrix_type full
_refine_ls_number_parameters 461
_refine_ls_number_reflns 6486
_refine_ls_number_restraints 0
_refine_ls_restrained_S_all 1.118
_refine_ls_R_factor_all 0.0422
_refine_ls_R_factor_gt 0.0377
_refine_ls_shift/su_max 0.002
_refine_ls_shift/su_mean 0.000
_refine_ls_structure_factor_coef Fsqd
_refine_ls_weighting_details 'w=1/[\s^2^(Fo^2^)+(0.0493P)^2^+6.4551P] where P=(Fo^2^+2Fc^2^)/3'
_refine_ls_weighting_scheme calc
_refine_ls_wR_factor_gt 0.0972
_refine_ls_wR_factor_ref 0.1004
_reflns_Friedel_coverage 0.000
_reflns_number_gt 5855
_reflns_number_total 6486
_reflns_threshold_expression 'I > 2\s(I)'
_cod_data_source_file d1dt02720d2.cif
_cod_data_source_block btmoch3
_cod_original_formula_sum 'C39.50 H28.50 Cl1.50 N3 O2 P Pt S'
_cod_database_code 7708880
_shelx_shelxl_version_number 2014/7
_chemical_oxdiff_formula CHNPOPt
_shelx_space_group_comment
;
The symmetry employed for this shelxl refinement is uniquely defined
by the following loop, which should always be used as a source of
symmetry information in preference to the above space-group names.
They are only intended as comments.
;
_shelx_estimated_absorpt_t_max 0.298
_shelx_estimated_absorpt_t_min 0.268
_reflns_odcompleteness_completeness 99.96
_reflns_odcompleteness_iscentric 1
_reflns_odcompleteness_theta 66.97
_olex2_refinement_description
;
1. Fixed Uiso
 At 1.2 times of:
  All C(H) groups
 At 1.5 times of:
  All C(H,H,H) groups
2. Others
 Fixed Sof: Cl1(0.5) Cl2(0.5) Cl3(0.5) C40(0.5) H40(0.5)
3.a Ternary CH refined with riding coordinates:
 C40(H40)
3.b Aromatic/amide H refined with riding coordinates:
 C2(H2), C3(H3), C4(H4), C5(H5), C9(H9), C10(H10), C11(H11), C12(H12),
 C15(H15), C16(H16), C17(H17), C18(H18), C22(H22), C23(H23), C25(H25), C29(H29),
  C30(H30), C31(H31), C32(H32), C33(H33), C35(H35), C36(H36), C37(H37),
 C38(H38), C39(H39)
3.c Idealised Me refined as rotating group:
 C27(H27A,H27B,H27C)
;
_olex2_submission_special_instructions 'No special instructions were received'

loop_
_space_group_symop_operation_xyz
'x, y, z'
'-x, y+1/2, -z+1/2'
'-x, -y, -z'
'x, -y-1/2, z-1/2'

loop_
_atom_site_label
_atom_site_type_symbol
_atom_site_fract_x
_atom_site_fract_y
_atom_site_fract_z
_atom_site_U_iso_or_equiv
_atom_site_adp_type
_atom_site_occupancy
_atom_site_site_symmetry_order
_atom_site_calc_flag
_atom_site_refinement_flags_posn
_atom_site_refinement_flags_adp
_atom_site_refinement_flags_occupancy
_atom_site_disorder_assembly
_atom_site_disorder_group
Pt1 Pt 0.81191(2) 0.47826(2) 0.54731(2) 0.03403(9) Uani 1 1 d . . . . .
S1 S 0.92062(13) 0.44131(14) 0.37604(7) 0.0559(4) Uani 1 1 d . . . . .
P1 P 0.73815(10) 0.66968(10) 0.61717(6) 0.0355(3) Uani 1 1 d . . . . .
O1 O 0.4899(5) 0.1679(5) 0.5526(3) 0.099(2) Uani 1 1 d . . . . .
O2 O 0.7516(3) 0.6309(3) 0.55724(16) 0.0448(8) Uani 1 1 d . . . . .
N1 N 0.8475(3) 0.5045(3) 0.46612(18) 0.0345(9) Uani 1 1 d . . . . .
N2 N 0.7648(4) 0.4339(3) 0.62251(18) 0.0374(9) Uani 1 1 d . . . . .
N3 N 0.7566(4) 0.4045(4) 0.7191(2) 0.0497(11) Uani 1 1 d . . . . .
C1 C 0.8821(4) 0.3456(4) 0.5381(2) 0.0369(10) Uani 1 1 d . . . . .
C2 C 0.9056(5) 0.2644(4) 0.5782(3) 0.0475(13) Uani 1 1 d . . . . .
H2 H 0.8833 0.2674 0.6144 0.057 Uiso 1 1 calc R . . . .
C3 C 0.9617(5) 0.1788(5) 0.5652(3) 0.0561(15) Uani 1 1 d . . . . .
H3 H 0.9771 0.1258 0.5931 0.067 Uiso 1 1 calc R . . . .
C4 C 0.9952(6) 0.1707(5) 0.5118(3) 0.0637(18) Uani 1 1 d . . . . .
H4 H 1.0313 0.1122 0.5033 0.076 Uiso 1 1 calc R . . . .
C5 C 0.9743(5) 0.2505(5) 0.4710(3) 0.0584(16) Uani 1 1 d . . . . .
H5 H 0.9968 0.2462 0.4350 0.070 Uiso 1 1 calc R . . . .
C6 C 0.9194(4) 0.3377(5) 0.4842(3) 0.0446(12) Uani 1 1 d . . . . .
C7 C 0.8961(4) 0.4256(4) 0.4466(2) 0.0391(11) Uani 1 1 d . . . . .
C8 C 0.8248(4) 0.5833(4) 0.4238(2) 0.0401(11) Uani 1 1 d . . . . .
C9 C 0.7708(6) 0.6755(5) 0.4279(3) 0.0556(15) Uani 1 1 d . . . . .
H9 H 0.7448 0.6908 0.4619 0.067 Uiso 1 1 calc R . . . .
C10 C 0.7566(6) 0.7438(6) 0.3806(3) 0.0694(19) Uani 1 1 d . . . . .
H10 H 0.7201 0.8053 0.3828 0.083 Uiso 1 1 calc R . . . .
C11 C 0.7959(6) 0.7218(6) 0.3301(3) 0.072(2) Uani 1 1 d . . . . .
H11 H 0.7868 0.7698 0.2993 0.086 Uiso 1 1 calc R . . . .
C12 C 0.8480(6) 0.6313(6) 0.3243(3) 0.0629(18) Uani 1 1 d . . . . .
H12 H 0.8736 0.6172 0.2900 0.075 Uiso 1 1 calc R . . . .
C13 C 0.8615(4) 0.5614(5) 0.3710(2) 0.0460(13) Uani 1 1 d . . . . .
C14 C 0.8549(4) 0.6443(4) 0.6774(2) 0.0353(10) Uani 1 1 d . . . . .
C15 C 0.9289(4) 0.7226(4) 0.6976(2) 0.0443(12) Uani 1 1 d . . . . .
H15 H 0.9172 0.7875 0.6803 0.053 Uiso 1 1 calc R . . . .
C16 C 1.0191(5) 0.7056(5) 0.7428(3) 0.0540(15) Uani 1 1 d . . . . .
H16 H 1.0690 0.7580 0.7553 0.065 Uiso 1 1 calc R . . . .
C17 C 1.0343(5) 0.6106(6) 0.7690(3) 0.0594(17) Uani 1 1 d . . . . .
H17 H 1.0939 0.5995 0.8003 0.071 Uiso 1 1 calc R . . . .
C18 C 0.9633(5) 0.5312(5) 0.7499(3) 0.0506(14) Uani 1 1 d . . . . .
H18 H 0.9747 0.4675 0.7687 0.061 Uiso 1 1 calc R . . . .
C19 C 0.8741(5) 0.5458(4) 0.7023(2) 0.0411(12) Uani 1 1 d . . . . .
C20 C 0.8007(5) 0.4596(4) 0.6813(2) 0.0393(11) Uani 1 1 d . . . . .
C21 C 0.6850(5) 0.3404(4) 0.6820(3) 0.0478(13) Uani 1 1 d . . . . .
C22 C 0.6111(6) 0.2676(5) 0.6960(4) 0.071(2) Uani 1 1 d . . . . .
H22 H 0.6066 0.2557 0.7355 0.085 Uiso 1 1 calc R . . . .
C23 C 0.5466(6) 0.2155(5) 0.6499(4) 0.073(2) Uani 1 1 d . . . . .
H23 H 0.4956 0.1690 0.6577 0.088 Uiso 1 1 calc R . . . .
C24 C 0.5568(5) 0.2317(5) 0.5908(4) 0.068(2) Uani 1 1 d . . . . .
C25 C 0.6266(5) 0.3020(4) 0.5750(3) 0.0514(14) Uani 1 1 d . . . . .
H25 H 0.6317 0.3120 0.5354 0.062 Uiso 1 1 calc R . . . .
C26 C 0.6896(4) 0.3578(4) 0.6226(3) 0.0439(12) Uani 1 1 d . . . . .
C27 C 0.5163(8) 0.1554(8) 0.4946(4) 0.100(3) Uani 1 1 d . . . . .
H27A H 0.4743 0.1000 0.4735 0.150 Uiso 1 1 calc GR . . . .
H27B H 0.5921 0.1401 0.4998 0.150 Uiso 1 1 calc GR . . . .
H27C H 0.4999 0.2177 0.4720 0.150 Uiso 1 1 calc GR . . . .
C28 C 0.6177(4) 0.6188(4) 0.6357(2) 0.0404(11) Uani 1 1 d . . . . .
C29 C 0.6012(5) 0.6113(5) 0.6931(3) 0.0556(15) Uani 1 1 d . . . . .
H29 H 0.6544 0.6345 0.7252 0.067 Uiso 1 1 calc R . . . .
C30 C 0.5064(6) 0.5699(7) 0.7034(4) 0.0712(19) Uani 1 1 d . . . . .
H30 H 0.4955 0.5648 0.7422 0.085 Uiso 1 1 calc R . . . .
C31 C 0.4287(6) 0.5363(7) 0.6557(4) 0.083(3) Uani 1 1 d . . . . .
H31 H 0.3642 0.5097 0.6626 0.100 Uiso 1 1 calc R . . . .
C32 C 0.4431(6) 0.5406(7) 0.5984(4) 0.077(2) Uani 1 1 d . . . . .
H32 H 0.3903 0.5155 0.5668 0.092 Uiso 1 1 calc R . . . .
C33 C 0.5379(5) 0.5833(5) 0.5882(3) 0.0567(15) Uani 1 1 d . . . . .
H33 H 0.5482 0.5882 0.5493 0.068 Uiso 1 1 calc R . . . .
C34 C 0.7275(4) 0.8072(4) 0.6132(3) 0.0447(12) Uani 1 1 d . . . . .
C35 C 0.7675(5) 0.8588(5) 0.5696(3) 0.0543(14) Uani 1 1 d . . . . .
H35 H 0.7944 0.8216 0.5413 0.065 Uiso 1 1 calc R . . . .
C36 C 0.7679(6) 0.9658(5) 0.5677(4) 0.069(2) Uani 1 1 d . . . . .
H36 H 0.7951 0.9998 0.5384 0.082 Uiso 1 1 calc R . . . .
C37 C 0.7278(6) 1.0207(5) 0.6095(4) 0.070(2) Uani 1 1 d . . . . .
H37 H 0.7283 1.0921 0.6086 0.084 Uiso 1 1 calc R . . . .
C38 C 0.6872(7) 0.9706(6) 0.6522(4) 0.077(2) Uani 1 1 d . . . . .
H38 H 0.6601 1.0084 0.6801 0.092 Uiso 1 1 calc R . . . .
C39 C 0.6858(6) 0.8637(5) 0.6547(3) 0.0591(16) Uani 1 1 d . . . . .
H39 H 0.6573 0.8304 0.6838 0.071 Uiso 1 1 calc R . . . .
Cl1 Cl 0.7166(8) 0.2828(6) 0.8698(4) 0.174(4) Uani 0.5 1 d . . P . .
Cl2 Cl 0.8384(9) 0.4587(7) 0.8844(5) 0.181(4) Uani 0.5 1 d . . P . .
Cl3 Cl 0.6157(9) 0.4704(8) 0.8674(5) 0.195(5) Uani 0.5 1 d . . P . .
C40 C 0.7244(17) 0.4137(16) 0.8532(10) 0.100(6) Uani 0.5 1 d . . P . .
H40 H 0.7189 0.4187 0.8099 0.120 Uiso 0.5 1 calc R . P . .

loop_
_atom_site_aniso_label
_atom_site_aniso_U_11
_atom_site_aniso_U_22
_atom_site_aniso_U_33
_atom_site_aniso_U_23
_atom_site_aniso_U_13
_atom_site_aniso_U_12
Pt1 0.03935(13) 0.03142(13) 0.03060(13) -0.00095(8) 0.00610(8) -0.00228(8)
S1 0.0588(8) 0.0719(10) 0.0417(7) 0.0042(7) 0.0212(6) 0.0074(8)
P1 0.0384(6) 0.0284(6) 0.0383(6) -0.0014(5) 0.0052(5) 0.0017(5)
O1 0.084(4) 0.087(4) 0.122(6) -0.015(4) 0.014(4) -0.029(3)
O2 0.058(2) 0.0351(19) 0.0409(19) 0.0028(16) 0.0105(17) 0.0028(17)
N1 0.037(2) 0.039(2) 0.0274(19) 0.0005(17) 0.0067(16) -0.0059(17)
N2 0.050(2) 0.032(2) 0.032(2) 0.0036(17) 0.0139(18) 0.0038(19)
N3 0.065(3) 0.042(3) 0.044(3) 0.011(2) 0.017(2) 0.003(2)
C1 0.035(2) 0.031(2) 0.042(3) -0.002(2) 0.004(2) -0.004(2)
C2 0.049(3) 0.041(3) 0.053(3) 0.004(3) 0.011(2) 0.001(2)
C3 0.057(3) 0.041(3) 0.070(4) 0.010(3) 0.012(3) 0.008(3)
C4 0.068(4) 0.045(3) 0.082(5) -0.001(3) 0.026(4) 0.017(3)
C5 0.062(4) 0.056(4) 0.064(4) 0.000(3) 0.027(3) 0.012(3)
C6 0.040(3) 0.048(3) 0.045(3) -0.003(2) 0.008(2) 0.000(2)
C7 0.035(2) 0.046(3) 0.037(3) -0.004(2) 0.008(2) -0.005(2)
C8 0.039(3) 0.040(3) 0.038(3) 0.003(2) 0.001(2) -0.010(2)
C9 0.071(4) 0.050(3) 0.043(3) 0.009(3) 0.008(3) 0.004(3)
C10 0.080(5) 0.061(4) 0.063(4) 0.025(3) 0.007(4) 0.011(4)
C11 0.080(5) 0.078(5) 0.054(4) 0.032(4) 0.008(3) 0.001(4)
C12 0.064(4) 0.084(5) 0.041(3) 0.021(3) 0.013(3) 0.001(4)
C13 0.044(3) 0.054(3) 0.037(3) 0.007(2) 0.005(2) -0.012(3)
C14 0.035(2) 0.036(3) 0.035(2) -0.005(2) 0.0084(19) 0.003(2)
C15 0.041(3) 0.044(3) 0.047(3) -0.005(2) 0.007(2) 0.001(2)
C16 0.043(3) 0.058(4) 0.055(3) -0.016(3) -0.001(3) 0.000(3)
C17 0.052(3) 0.075(5) 0.043(3) -0.016(3) -0.008(3) 0.015(3)
C18 0.055(3) 0.057(4) 0.037(3) 0.003(3) 0.003(3) 0.014(3)
C19 0.048(3) 0.045(3) 0.031(2) -0.003(2) 0.010(2) 0.004(2)
C20 0.050(3) 0.034(3) 0.035(3) 0.003(2) 0.012(2) 0.004(2)
C21 0.061(3) 0.033(3) 0.055(3) 0.010(2) 0.024(3) 0.002(3)
C22 0.081(5) 0.049(4) 0.093(5) 0.019(4) 0.043(4) -0.004(4)
C23 0.068(4) 0.034(3) 0.125(7) 0.014(4) 0.038(5) -0.008(3)
C24 0.051(3) 0.037(3) 0.114(6) -0.007(4) 0.013(4) -0.007(3)
C25 0.054(3) 0.035(3) 0.064(4) -0.004(3) 0.010(3) -0.002(3)
C26 0.044(3) 0.031(3) 0.058(3) 0.001(2) 0.014(2) -0.001(2)
C27 0.111(7) 0.082(6) 0.089(6) 0.004(5) -0.018(6) -0.020(6)
C28 0.038(3) 0.034(3) 0.047(3) -0.008(2) 0.004(2) -0.001(2)
C29 0.051(3) 0.063(4) 0.054(3) -0.011(3) 0.013(3) -0.006(3)
C30 0.065(4) 0.083(5) 0.073(5) -0.002(4) 0.032(4) -0.006(4)
C31 0.043(4) 0.108(7) 0.101(7) -0.002(5) 0.022(4) -0.021(4)
C32 0.050(4) 0.098(6) 0.076(5) -0.005(4) 0.000(3) -0.020(4)
C33 0.046(3) 0.059(4) 0.058(4) -0.007(3) -0.002(3) -0.006(3)
C34 0.040(3) 0.034(3) 0.055(3) -0.003(2) 0.000(2) 0.005(2)
C35 0.054(3) 0.042(3) 0.066(4) 0.001(3) 0.012(3) -0.001(3)
C36 0.067(4) 0.044(4) 0.092(6) 0.014(4) 0.010(4) -0.006(3)
C37 0.063(4) 0.034(3) 0.099(6) 0.001(4) -0.014(4) 0.003(3)
C38 0.085(5) 0.047(4) 0.093(6) -0.019(4) 0.006(5) 0.018(4)
C39 0.069(4) 0.044(3) 0.063(4) -0.004(3) 0.011(3) 0.012(3)
Cl1 0.198(8) 0.115(5) 0.184(8) 0.039(5) -0.014(6) -0.005(5)
Cl2 0.197(9) 0.163(8) 0.165(8) 0.024(6) 0.005(7) -0.042(7)
Cl3 0.182(9) 0.215(10) 0.213(10) 0.075(8) 0.099(8) 0.080(7)
C40 0.105(14) 0.091(14) 0.101(14) -0.037(11) 0.015(11) 0.011(11)

loop_
_atom_type_symbol
_atom_type_description
_atom_type_scat_dispersion_real
_atom_type_scat_dispersion_imag
_atom_type_scat_source
C C 0.0181 0.0091 'International Tables Vol C Tables 4.2.6.8 and 6.1.1.4'
H H 0.0000 0.0000 'International Tables Vol C Tables 4.2.6.8 and 6.1.1.4'
Cl Cl 0.3639 0.7018 'International Tables Vol C Tables 4.2.6.8 and 6.1.1.4'
N N 0.0311 0.0180 'International Tables Vol C Tables 4.2.6.8 and 6.1.1.4'
O O 0.0492 0.0322 'International Tables Vol C Tables 4.2.6.8 and 6.1.1.4'
P P 0.2955 0.4335 'International Tables Vol C Tables 4.2.6.8 and 6.1.1.4'
Pt Pt -4.5932 6.9264 'International Tables Vol C Tables 4.2.6.8 and 6.1.1.4'
S S 0.3331 0.5567 'International Tables Vol C Tables 4.2.6.8 and 6.1.1.4'

loop_
_geom_angle_atom_site_label_1
_geom_angle_atom_site_label_2
_geom_angle_atom_site_label_3
_geom_angle
_geom_angle_site_symmetry_1
_geom_angle_site_symmetry_3
_geom_angle_publ_flag
N1 Pt1 O2 95.47(16) . . ?
N2 Pt1 O2 89.81(16) . . ?
N2 Pt1 N1 171.68(17) . . ?
C1 Pt1 O2 173.86(18) . . ?
C1 Pt1 N1 81.7(2) . . ?
C1 Pt1 N2 93.66(19) . . ?
C7 S1 C13 90.3(3) . . ?
O2 P1 C14 113.3(2) . . ?
O2 P1 C28 111.3(2) . . ?
O2 P1 C34 108.1(3) . . ?
C28 P1 C14 110.2(2) . . ?
C28 P1 C34 108.8(3) . . ?
C34 P1 C14 105.0(2) . . ?
C24 O1 C27 115.0(7) . . ?
P1 O2 Pt1 121.2(2) . . ?
C7 N1 Pt1 112.9(4) . . ?
C7 N1 C8 112.1(4) . . ?
C8 N1 Pt1 134.7(4) . . ?
C20 N2 Pt1 132.2(4) . . ?
C20 N2 C26 104.9(4) . . ?
C26 N2 Pt1 122.6(4) . . ?
C20 N3 C21 103.7(5) . . ?
C2 C1 Pt1 129.2(4) . . ?
C2 C1 C6 117.2(5) . . ?
C6 C1 Pt1 113.5(4) . . ?
C1 C2 H2 119.5 . . ?
C3 C2 C1 121.0(6) . . ?
C3 C2 H2 119.5 . . ?
C2 C3 H3 119.3 . . ?
C4 C3 C2 121.3(6) . . ?
C4 C3 H3 119.3 . . ?
C3 C4 H4 120.3 . . ?
C5 C4 C3 119.3(6) . . ?
C5 C4 H4 120.3 . . ?
C4 C5 H5 120.2 . . ?
C4 C5 C6 119.7(6) . . ?
C6 C5 H5 120.2 . . ?
C1 C6 C7 113.8(5) . . ?
C5 C6 C1 121.5(6) . . ?
C5 C6 C7 124.7(5) . . ?
N1 C7 S1 114.6(4) . . ?
N1 C7 C6 118.1(5) . . ?
C6 C7 S1 127.3(4) . . ?
N1 C8 C13 112.8(5) . . ?
C9 C8 N1 128.1(5) . . ?
C9 C8 C13 119.1(5) . . ?
C8 C9 H9 120.5 . . ?
C10 C9 C8 119.0(6) . . ?
C10 C9 H9 120.5 . . ?
C9 C10 H10 119.6 . . ?
C9 C10 C11 120.8(7) . . ?
C11 C10 H10 119.6 . . ?
C10 C11 H11 119.1 . . ?
C12 C11 C10 121.8(6) . . ?
C12 C11 H11 119.1 . . ?
C11 C12 H12 121.0 . . ?
C11 C12 C13 118.0(6) . . ?
C13 C12 H12 121.0 . . ?
C8 C13 S1 110.1(4) . . ?
C12 C13 S1 128.6(5) . . ?
C12 C13 C8 121.2(6) . . ?
C15 C14 P1 119.6(4) . . ?
C15 C14 C19 119.4(5) . . ?
C19 C14 P1 120.9(4) . . ?
C14 C15 H15 119.5 . . ?
C16 C15 C14 121.1(6) . . ?
C16 C15 H15 119.5 . . ?
C15 C16 H16 120.4 . . ?
C17 C16 C15 119.2(6) . . ?
C17 C16 H16 120.4 . . ?
C16 C17 H17 119.3 . . ?
C16 C17 C18 121.4(6) . . ?
C18 C17 H17 119.3 . . ?
C17 C18 H18 119.9 . . ?
C17 C18 C19 120.2(6) . . ?
C19 C18 H18 119.9 . . ?
C14 C19 C20 121.7(5) . . ?
C18 C19 C14 118.6(5) . . ?
C18 C19 C20 119.6(5) . . ?
N2 C20 C19 124.1(5) . . ?
N3 C20 N2 114.2(5) . . ?
N3 C20 C19 121.5(5) . . ?
N3 C21 C22 130.0(6) . . ?
N3 C21 C26 109.9(5) . . ?
C26 C21 C22 120.0(6) . . ?
C21 C22 H22 120.9 . . ?
C23 C22 C21 118.1(7) . . ?
C23 C22 H22 120.9 . . ?
C22 C23 H23 119.8 . . ?
C22 C23 C24 120.3(6) . . ?
C24 C23 H23 119.8 . . ?
O1 C24 C23 110.6(7) . . ?
O1 C24 C25 125.8(8) . . ?
C25 C24 C23 123.6(7) . . ?
C24 C25 H25 122.3 . . ?
C24 C25 C26 115.4(7) . . ?
C26 C25 H25 122.3 . . ?
N2 C26 C21 107.2(5) . . ?
N2 C26 C25 130.4(5) . . ?
C21 C26 C25 122.4(5) . . ?
O1 C27 H27A 109.5 . . ?
O1 C27 H27B 109.5 . . ?
O1 C27 H27C 109.5 . . ?
H27A C27 H27B 109.5 . . ?
H27A C27 H27C 109.5 . . ?
H27B C27 H27C 109.5 . . ?
C29 C28 P1 124.4(4) . . ?
C29 C28 C33 119.1(6) . . ?
C33 C28 P1 116.5(5) . . ?
C28 C29 H29 119.7 . . ?
C28 C29 C30 120.6(6) . . ?
C30 C29 H29 119.7 . . ?
C29 C30 H30 120.5 . . ?
C31 C30 C29 119.1(7) . . ?
C31 C30 H30 120.5 . . ?
C30 C31 H31 119.0 . . ?
C32 C31 C30 121.9(7) . . ?
C32 C31 H31 119.0 . . ?
C31 C32 H32 120.6 . . ?
C31 C32 C33 118.8(7) . . ?
C33 C32 H32 120.6 . . ?
C28 C33 H33 119.8 . . ?
C32 C33 C28 120.5(7) . . ?
C32 C33 H33 119.8 . . ?
C35 C34 P1 119.0(5) . . ?
C35 C34 C39 119.1(6) . . ?
C39 C34 P1 121.8(5) . . ?
C34 C35 H35 119.6 . . ?
C34 C35 C36 120.8(7) . . ?
C36 C35 H35 119.6 . . ?
C35 C36 H36 120.3 . . ?
C37 C36 C35 119.5(8) . . ?
C37 C36 H36 120.3 . . ?
C36 C37 H37 119.9 . . ?
C38 C37 C36 120.2(6) . . ?
C38 C37 H37 119.9 . . ?
C37 C38 H38 119.4 . . ?
C37 C38 C39 121.2(8) . . ?
C39 C38 H38 119.4 . . ?
C34 C39 C38 119.3(7) . . ?
C34 C39 H39 120.4 . . ?
C38 C39 H39 120.4 . . ?
Cl1 C40 H40 106.8 . . ?
Cl2 C40 Cl1 110.7(14) . . ?
Cl2 C40 Cl3 117.5(13) . . ?
Cl2 C40 H40 106.8 . . ?
Cl3 C40 Cl1 107.6(14) . . ?
Cl3 C40 H40 106.8 . . ?

loop_
_geom_bond_atom_site_label_1
_geom_bond_atom_site_label_2
_geom_bond_distance
_geom_bond_site_symmetry_2
_geom_bond_publ_flag
Pt1 O2 2.158(4) . ?
Pt1 N1 2.033(4) . ?
Pt1 N2 2.023(4) . ?
Pt1 C1 1.973(5) . ?
S1 C7 1.721(5) . ?
S1 C13 1.726(7) . ?
P1 O2 1.504(4) . ?
P1 C14 1.814(5) . ?
P1 C28 1.793(5) . ?
P1 C34 1.796(6) . ?
O1 C24 1.357(9) . ?
O1 C27 1.447(11) . ?
N1 C7 1.322(7) . ?
N1 C8 1.396(7) . ?
N2 C20 1.363(7) . ?
N2 C26 1.372(7) . ?
N3 C20 1.336(7) . ?
N3 C21 1.377(8) . ?
C1 C2 1.388(8) . ?
C1 C6 1.416(8) . ?
C2 H2 0.9300 . ?
C2 C3 1.387(8) . ?
C3 H3 0.9300 . ?
C3 C4 1.383(9) . ?
C4 H4 0.9300 . ?
C4 C5 1.381(10) . ?
C5 H5 0.9300 . ?
C5 C6 1.397(8) . ?
C6 C7 1.423(8) . ?
C8 C9 1.393(9) . ?
C8 C13 1.414(8) . ?
C9 H9 0.9300 . ?
C9 C10 1.380(9) . ?
C10 H10 0.9300 . ?
C10 C11 1.383(11) . ?
C11 H11 0.9300 . ?
C11 C12 1.370(11) . ?
C12 H12 0.9300 . ?
C12 C13 1.385(8) . ?
C14 C15 1.391(7) . ?
C14 C19 1.402(8) . ?
C15 H15 0.9300 . ?
C15 C16 1.378(8) . ?
C16 H16 0.9300 . ?
C16 C17 1.369(10) . ?
C17 H17 0.9300 . ?
C17 C18 1.375(10) . ?
C18 H18 0.9300 . ?
C18 C19 1.398(8) . ?
C19 C20 1.468(8) . ?
C21 C22 1.415(9) . ?
C21 C26 1.391(8) . ?
C22 H22 0.9300 . ?
C22 C23 1.363(11) . ?
C23 H23 0.9300 . ?
C23 C24 1.403(12) . ?
C24 C25 1.372(9) . ?
C25 H25 0.9300 . ?
C25 C26 1.403(8) . ?
C27 H27A 0.9600 . ?
C27 H27B 0.9600 . ?
C27 H27C 0.9600 . ?
C28 C29 1.377(8) . ?
C28 C33 1.389(8) . ?
C29 H29 0.9300 . ?
C29 C30 1.379(9) . ?
C30 H30 0.9300 . ?
C30 C31 1.371(11) . ?
C31 H31 0.9300 . ?
C31 C32 1.362(12) . ?
C32 H32 0.9300 . ?
C32 C33 1.386(10) . ?
C33 H33 0.9300 . ?
C34 C35 1.386(9) . ?
C34 C39 1.391(9) . ?
C35 H35 0.9300 . ?
C35 C36 1.393(9) . ?
C36 H36 0.9300 . ?
C36 C37 1.375(12) . ?
C37 H37 0.9300 . ?
C37 C38 1.364(13) . ?
C38 H38 0.9300 . ?
C38 C39 1.393(9) . ?
C39 H39 0.9300 . ?
Cl1 C40 1.75(2) . ?
Cl2 C40 1.57(2) . ?
Cl3 C40 1.65(2) . ?
C40 H40 0.9800 . ?
